data_4301440
loop_
_publ_author_name
'Man-Cheng Hu'
'Yan Wang'
'Quan-Guo Zhai'
'Shu-Ni Li'
'Yu-Cheng Jiang'
'Yong Zhang'

_publ_section_title
;
Synthesis, Crystal Structures, and Photoluminescent Properties of the
Cu(I)/X/\a,\w-Bis(benzotriazole)alkane Hybrid Family (X = Cl, Br, I, and CN)
;
_journal_name_full 'Inorganic Chemistry'
_journal_page_first 1449
_journal_page_last 1468
_journal_paper_doi 10.1021/ic801574k
_journal_volume 48
_journal_year 2009
_chemical_formula_moiety 'C15 H14 Br3 Cu3 N6'
_chemical_formula_sum 'C15 H14 Br3 Cu3 N6'
_chemical_formula_weight 708.67
_chemical_name_systematic
; 
 ? 
;
_space_group_IT_number 2
_symmetry_cell_setting triclinic
_symmetry_space_group_name_Hall '-P 1'
_symmetry_space_group_name_H-M 'P -1'
_atom_sites_solution_hydrogens geom
_atom_sites_solution_primary direct
_atom_sites_solution_secondary difmap
_audit_creation_method SHELXL-97
_cell_angle_alpha 80.8520(10)
_cell_angle_beta 85.449(2)
_cell_angle_gamma 69.0960(10)
_cell_formula_units_Z 2
_cell_length_a 8.4740(10)
_cell_length_b 10.7340(12)
_cell_length_c 11.2700(14)
_cell_measurement_reflns_used 2594
_cell_measurement_temperature 298(2)
_cell_measurement_theta_max 27.713
_cell_measurement_theta_min 2.574
_cell_volume 945.18(19)
_computing_cell_refinement 'Bruker SMART'
_computing_data_collection 'Bruker SMART'
_computing_data_reduction 'Bruker SAINT'
_computing_molecular_graphics 'Bruker SHELXTL'
_computing_publication_material 'Bruker SHELXTL'
_computing_structure_refinement 'SHELXL-97 (Sheldrick, 1997)'
_computing_structure_solution 'SHELXS-97 (Sheldrick, 1990)'
_diffrn_ambient_temperature 298(2)
_diffrn_detector_area_resol_mean 14.6306
_diffrn_measured_fraction_theta_full 0.982
_diffrn_measured_fraction_theta_max 0.982
_diffrn_measurement_device_type 'Bruker P4'
_diffrn_measurement_method '\w scans'
_diffrn_radiation_monochromator graphite
_diffrn_radiation_source 'fine-focus sealed tube'
_diffrn_radiation_type MoK\a
_diffrn_radiation_wavelength 0.71073
_diffrn_reflns_av_R_equivalents 0.0280
_diffrn_reflns_av_sigmaI/netI 0.0547
_diffrn_reflns_limit_h_max 9
_diffrn_reflns_limit_h_min -10
_diffrn_reflns_limit_k_max 12
_diffrn_reflns_limit_k_min -12
_diffrn_reflns_limit_l_max 13
_diffrn_reflns_limit_l_min -10
_diffrn_reflns_number 4878
_diffrn_reflns_theta_full 25.01
_diffrn_reflns_theta_max 25.01
_diffrn_reflns_theta_min 1.83
_exptl_absorpt_coefficient_mu 9.699
_exptl_absorpt_correction_T_max 0.1238
_exptl_absorpt_correction_T_min 0.1125
_exptl_absorpt_correction_type empirical
_exptl_absorpt_process_details sadabs
_exptl_crystal_colour Yellow
_exptl_crystal_density_diffrn 2.490
_exptl_crystal_density_meas 2.490
_exptl_crystal_density_method 'not measured'
_exptl_crystal_description Block
_exptl_crystal_F_000 676
_exptl_crystal_size_max 0.40
_exptl_crystal_size_mid 0.28
_exptl_crystal_size_min 0.27
_refine_diff_density_max 0.858
_refine_diff_density_min -1.111
_refine_diff_density_rms 0.146
_refine_ls_extinction_method none
_refine_ls_goodness_of_fit_ref 1.040
_refine_ls_hydrogen_treatment constr
_refine_ls_matrix_type full
_refine_ls_number_parameters 244
_refine_ls_number_reflns 3265
_refine_ls_number_restraints 0
_refine_ls_restrained_S_all 1.040
_refine_ls_R_factor_all 0.0553
_refine_ls_R_factor_gt 0.0387
_refine_ls_shift/su_max 0.000
_refine_ls_shift/su_mean 0.000
_refine_ls_structure_factor_coef Fsqd
_refine_ls_weighting_details 'calc w=1/[\s^2^(Fo^2^)+(0.0412P)^2^+2.8903P] where P=(Fo^2^+2Fc^2^)/3'
_refine_ls_weighting_scheme calc
_refine_ls_wR_factor_gt 0.0931
_refine_ls_wR_factor_ref 0.1018
_reflns_number_gt 2565
_reflns_number_total 3265
_reflns_threshold_expression >2sigma(I)
_cod_data_source_file ic801574k_si_007.cif
_cod_data_source_block 06
_cod_depositor_comments
;
The following automatic conversions were performed:
'_symmetry_cell_setting' value 'Triclinic' changed to 'triclinic'
according to '/home/saulius/struct/CIF-dictionaries/cif_core.dic'
dictionary named 'cif_core.dic' version 2.4.1 from 2010-06-29.

Automatic conversion script
Id: cif_fix_enum 1527 2010-12-29 10:47:43Z saulius 
;
_cod_original_sg_symbol_Hall -P1
_cod_database_code 4301440

loop_
_symmetry_equiv_pos_as_xyz
'x, y, z'
'-x, -y, -z'

loop_
_atom_site_label
_atom_site_type_symbol
_atom_site_fract_x
_atom_site_fract_y
_atom_site_fract_z
_atom_site_U_iso_or_equiv
_atom_site_adp_type
_atom_site_occupancy
_atom_site_symmetry_multiplicity
_atom_site_calc_flag
_atom_site_refinement_flags
_atom_site_disorder_assembly
_atom_site_disorder_group
Cu1 Cu 0.66785(11) 0.51502(10) 0.21289(8) 0.0390(3) Uani 1 1 d . . .
Cu2 Cu 0.48359(11) 0.64479(10) 0.45312(9) 0.0389(3) Uani 1 1 d . . .
Cu3 Cu 0.35489(11) 0.57053(10) 0.09368(9) 0.0426(3) Uani 1 1 d . . .
Br1 Br 0.38205(8) 0.71860(7) 0.24022(6) 0.02837(19) Uani 1 1 d . . .
Br2 Br 0.73405(8) 0.43855(7) 0.42921(6) 0.02923(19) Uani 1 1 d . . .
Br3 Br 0.57665(8) 0.35265(6) 0.13058(6) 0.02510(18) Uani 1 1 d . . .
N1 N 0.8518(6) 0.5811(5) 0.1316(4) 0.0182(11) Uani 1 1 d . . .
N2 N 1.0186(6) 0.5284(5) 0.1477(4) 0.0178(11) Uani 1 1 d . . .
N3 N 1.1054(6) 0.6037(5) 0.0928(5) 0.0205(11) Uani 1 1 d . . .
N4 N 0.4978(6) 0.7811(5) 0.5511(5) 0.0229(12) Uani 1 1 d . . .
N5 N 0.6357(6) 0.7955(5) 0.5870(5) 0.0229(12) Uani 1 1 d . . .
N6 N 0.6122(7) 0.8947(5) 0.6488(5) 0.0293(13) Uani 1 1 d . . .
C1 C 0.9873(7) 0.7137(6) 0.0356(5) 0.0173(13) Uani 1 1 d . . .
C2 C 0.8292(7) 0.6992(6) 0.0592(5) 0.0161(12) Uani 1 1 d . . .
C3 C 0.6810(8) 0.7980(7) 0.0101(6) 0.0236(14) Uani 1 1 d . . .
H3 H 0.5755 0.7898 0.0254 0.028 Uiso 1 1 calc R . .
C4 C 0.7015(8) 0.9059(7) -0.0607(6) 0.0295(16) Uani 1 1 d . . .
H4 H 0.6070 0.9723 -0.0966 0.035 Uiso 1 1 calc R . .
C5 C 0.8598(9) 0.9220(7) -0.0825(6) 0.0333(17) Uani 1 1 d . . .
H5 H 0.8655 0.9996 -0.1300 0.040 Uiso 1 1 calc R . .
C6 C 1.0034(8) 0.8283(6) -0.0364(6) 0.0292(16) Uani 1 1 d . . .
H6 H 1.1076 0.8390 -0.0516 0.035 Uiso 1 1 calc R . .
C7 C 0.4427(9) 0.9505(7) 0.6561(6) 0.0278(15) Uani 1 1 d . . .
C8 C 0.3702(8) 0.8809(6) 0.5961(6) 0.0239(14) Uani 1 1 d . . .
C9 C 0.1944(9) 0.9151(7) 0.5924(6) 0.0334(17) Uani 1 1 d . . .
H9 H 0.1464 0.8677 0.5534 0.040 Uiso 1 1 calc R . .
C10 C 0.0978(10) 1.0213(8) 0.6486(7) 0.0416(19) Uani 1 1 d . . .
H10 H -0.0192 1.0465 0.6485 0.050 Uiso 1 1 calc R . .
C11 C 0.1695(10) 1.0934(8) 0.7065(7) 0.0407(19) Uani 1 1 d . . .
H11 H 0.0982 1.1661 0.7425 0.049 Uiso 1 1 calc R . .
C12 C 0.3385(10) 1.0617(7) 0.7122(7) 0.0395(19) Uani 1 1 d . . .
H12 H 0.3840 1.1107 0.7512 0.047 Uiso 1 1 calc R . .
C13 C 1.0995(8) 0.4016(6) 0.2248(5) 0.0201(13) Uani 1 1 d . . .
H13A H 1.2002 0.3478 0.1842 0.024 Uiso 1 1 calc R . .
H13B H 1.0230 0.3515 0.2397 0.024 Uiso 1 1 calc R . .
C14 C 1.1473(8) 0.4258(6) 0.3437(5) 0.0217(14) Uani 1 1 d . . .
H14A H 1.0527 0.4956 0.3751 0.026 Uiso 1 1 calc R . .
H14B H 1.2416 0.4580 0.3301 0.026 Uiso 1 1 calc R . .
C15 C 1.1958(8) 0.3002(7) 0.4363(6) 0.0256(15) Uani 1 1 d . . .
H15A H 1.1924 0.3260 0.5154 0.031 Uiso 1 1 calc R . .
H15B H 1.1135 0.2564 0.4366 0.031 Uiso 1 1 calc R . .

loop_
_atom_site_aniso_label
_atom_site_aniso_U_11
_atom_site_aniso_U_22
_atom_site_aniso_U_33
_atom_site_aniso_U_23
_atom_site_aniso_U_13
_atom_site_aniso_U_12
Cu1 0.0350(5) 0.0493(6) 0.0367(6) 0.0066(4) -0.0032(4) -0.0245(4)
Cu2 0.0339(5) 0.0446(6) 0.0413(6) -0.0156(5) 0.0042(4) -0.0147(4)
Cu3 0.0187(4) 0.0426(6) 0.0583(7) 0.0063(5) -0.0031(4) -0.0059(4)
Br1 0.0288(4) 0.0295(4) 0.0235(4) -0.0006(3) -0.0027(3) -0.0070(3)
Br2 0.0251(4) 0.0360(4) 0.0252(4) -0.0025(3) 0.0039(3) -0.0107(3)
Br3 0.0240(3) 0.0242(4) 0.0242(4) 0.0013(3) -0.0005(3) -0.0068(3)
N1 0.017(3) 0.020(3) 0.018(3) -0.002(2) -0.001(2) -0.007(2)
N2 0.017(3) 0.022(3) 0.015(3) 0.000(2) 0.000(2) -0.008(2)
N3 0.013(2) 0.020(3) 0.024(3) 0.000(2) 0.000(2) -0.003(2)
N4 0.019(3) 0.025(3) 0.022(3) -0.001(2) -0.004(2) -0.005(2)
N5 0.022(3) 0.025(3) 0.017(3) 0.006(2) -0.001(2) -0.006(2)
N6 0.036(3) 0.020(3) 0.031(3) -0.002(3) -0.007(3) -0.009(3)
C1 0.018(3) 0.018(3) 0.013(3) -0.002(2) 0.004(2) -0.005(3)
C2 0.017(3) 0.016(3) 0.013(3) -0.004(2) 0.000(2) -0.003(2)
C3 0.014(3) 0.034(4) 0.019(3) -0.005(3) 0.000(3) -0.004(3)
C4 0.027(4) 0.026(4) 0.023(4) 0.003(3) -0.002(3) 0.004(3)
C5 0.037(4) 0.022(4) 0.033(4) 0.008(3) 0.008(3) -0.008(3)
C6 0.022(3) 0.024(4) 0.037(4) 0.004(3) 0.006(3) -0.007(3)
C7 0.036(4) 0.026(4) 0.018(3) 0.001(3) -0.005(3) -0.008(3)
C8 0.027(3) 0.021(3) 0.017(3) -0.001(3) -0.002(3) -0.001(3)
C9 0.029(4) 0.035(4) 0.032(4) -0.005(3) 0.001(3) -0.006(3)
C10 0.032(4) 0.051(5) 0.030(4) 0.001(4) 0.004(3) -0.004(4)
C11 0.049(5) 0.033(4) 0.026(4) -0.006(3) 0.001(3) 0.004(4)
C12 0.060(5) 0.027(4) 0.027(4) -0.009(3) -0.006(4) -0.007(4)
C13 0.021(3) 0.016(3) 0.016(3) 0.003(2) -0.002(3) 0.001(3)
C14 0.020(3) 0.023(3) 0.020(3) -0.001(3) -0.001(3) -0.006(3)
C15 0.023(3) 0.034(4) 0.015(3) 0.007(3) 0.002(3) -0.008(3)

loop_
_atom_type_symbol
_atom_type_description
_atom_type_scat_dispersion_real
_atom_type_scat_dispersion_imag
_atom_type_scat_source
C C 0.0033 0.0016 'International Tables Vol C Tables 4.2.6.8 and 6.1.1.4'
H H 0.0000 0.0000 'International Tables Vol C Tables 4.2.6.8 and 6.1.1.4'
N N 0.0061 0.0033 'International Tables Vol C Tables 4.2.6.8 and 6.1.1.4'
Br Br -0.2901 2.4595 'International Tables Vol C Tables 4.2.6.8 and 6.1.1.4'
Cu Cu 0.3201 1.2651 'International Tables Vol C Tables 4.2.6.8 and 6.1.1.4'

loop_
_geom_angle_atom_site_label_1
_geom_angle_atom_site_label_2
_geom_angle_atom_site_label_3
_geom_angle
_geom_angle_site_symmetry_1
_geom_angle_site_symmetry_3
_geom_angle_publ_flag
N1 Cu1 Br3 122.13(14) . . ?
N1 Cu1 Br2 108.47(14) . . ?
Br3 Cu1 Br2 110.34(4) . . ?
N1 Cu1 Br1 111.47(14) . . ?
Br3 Cu1 Br1 103.84(4) . . ?
Br2 Cu1 Br1 97.85(4) . . ?
N1 Cu1 Cu3 121.04(14) . . ?
Br3 Cu1 Cu3 52.92(3) . . ?
Br2 Cu1 Cu3 128.93(4) . . ?
Br1 Cu1 Cu3 54.31(3) . . ?
N4 Cu2 Br2 120.40(14) . . ?
N4 Cu2 Br1 119.92(15) . . ?
Br2 Cu2 Br1 101.27(4) . . ?
N4 Cu2 Br2 102.11(15) . 2_666 ?
Br2 Cu2 Br2 105.45(4) . 2_666 ?
Br1 Cu2 Br2 106.25(4) . 2_666 ?
N4 Cu2 Cu2 126.13(16) . 2_666 ?
Br2 Cu2 Cu2 53.17(3) . 2_666 ?
Br1 Cu2 Cu2 113.12(5) . 2_666 ?
Br2 Cu2 Cu2 52.28(3) 2_666 2_666 ?
N3 Cu3 Br3 125.77(15) 1_455 . ?
N3 Cu3 Br1 104.63(15) 1_455 . ?
Br3 Cu3 Br1 108.78(4) . . ?
N3 Cu3 Br3 102.89(15) 1_455 2_665 ?
Br3 Cu3 Br3 100.78(4) . 2_665 ?
Br1 Cu3 Br3 114.18(4) . 2_665 ?
N3 Cu3 Cu1 153.00(16) 1_455 . ?
Br3 Cu3 Cu1 54.44(3) . . ?
Br1 Cu3 Cu1 58.06(3) . . ?
Br3 Cu3 Cu1 103.32(4) 2_665 . ?
Cu2 Br1 Cu3 127.23(4) . . ?
Cu2 Br1 Cu1 78.23(3) . . ?
Cu3 Br1 Cu1 67.62(3) . . ?
Cu1 Br2 Cu2 82.01(4) . . ?
Cu1 Br2 Cu2 113.23(4) . 2_666 ?
Cu2 Br2 Cu2 74.55(4) . 2_666 ?
Cu3 Br3 Cu1 72.64(4) . . ?
Cu3 Br3 Cu3 79.22(4) . 2_665 ?
Cu1 Br3 Cu3 94.99(4) . 2_665 ?
N2 N1 C2 104.2(5) . . ?
N2 N1 Cu1 128.8(4) . . ?
C2 N1 Cu1 126.6(4) . . ?
N3 N2 N1 114.9(5) . . ?
N3 N2 C13 122.0(5) . . ?
N1 N2 C13 123.0(5) . . ?
N2 N3 C1 104.5(5) . . ?
N2 N3 Cu3 129.6(4) . 1_655 ?
C1 N3 Cu3 125.8(4) . 1_655 ?
N5 N4 C8 103.2(5) . . ?
N5 N4 Cu2 128.3(4) . . ?
C8 N4 Cu2 128.6(4) . . ?
N6 N5 N4 116.9(5) . . ?
N6 N5 C15 122.1(5) . 2_766 ?
N4 N5 C15 120.9(5) . 2_766 ?
N5 N6 C7 102.9(5) . . ?
N3 C1 C2 108.1(5) . . ?
N3 C1 C6 130.6(6) . . ?
C2 C1 C6 121.3(5) . . ?
N1 C2 C1 108.3(5) . . ?
N1 C2 C3 130.5(6) . . ?
C1 C2 C3 121.3(6) . . ?
C4 C3 C2 115.9(6) . . ?
C4 C3 H3 122.0 . . ?
C2 C3 H3 122.0 . . ?
C3 C4 C5 122.9(6) . . ?
C3 C4 H4 118.5 . . ?
C5 C4 H4 118.5 . . ?
C6 C5 C4 122.0(6) . . ?
C6 C5 H5 119.0 . . ?
C4 C5 H5 119.0 . . ?
C5 C6 C1 116.6(6) . . ?
C5 C6 H6 121.7 . . ?
C1 C6 H6 121.7 . . ?
N6 C7 C8 109.5(6) . . ?
N6 C7 C12 130.4(6) . . ?
C8 C7 C12 120.1(6) . . ?
N4 C8 C7 107.5(6) . . ?
N4 C8 C9 130.6(6) . . ?
C7 C8 C9 121.9(6) . . ?
C10 C9 C8 116.6(7) . . ?
C10 C9 H9 121.7 . . ?
C8 C9 H9 121.7 . . ?
C9 C10 C11 121.9(7) . . ?
C9 C10 H10 119.1 . . ?
C11 C10 H10 119.1 . . ?
C12 C11 C10 122.6(7) . . ?
C12 C11 H11 118.7 . . ?
C10 C11 H11 118.7 . . ?
C11 C12 C7 117.0(7) . . ?
C11 C12 H12 121.5 . . ?
C7 C12 H12 121.5 . . ?
N2 C13 C14 111.2(5) . . ?
N2 C13 H13A 109.4 . . ?
C14 C13 H13A 109.4 . . ?
N2 C13 H13B 109.4 . . ?
C14 C13 H13B 109.4 . . ?
H13A C13 H13B 108.0 . . ?
C13 C14 C15 112.8(5) . . ?
C13 C14 H14A 109.0 . . ?
C15 C14 H14A 109.0 . . ?
C13 C14 H14B 109.0 . . ?
C15 C14 H14B 109.0 . . ?
H14A C14 H14B 107.8 . . ?
N5 C15 C14 112.6(5) 2_766 . ?
N5 C15 H15A 109.1 2_766 . ?
C14 C15 H15A 109.1 . . ?
N5 C15 H15B 109.1 2_766 . ?
C14 C15 H15B 109.1 . . ?
H15A C15 H15B 107.8 . . ?

loop_
_geom_bond_atom_site_label_1
_geom_bond_atom_site_label_2
_geom_bond_distance
_geom_bond_site_symmetry_2
_geom_bond_publ_flag
Cu1 N1 2.032(5) . ?
Cu1 Br3 2.4666(11) . ?
Cu1 Br2 2.4868(12) . ?
Cu1 Br1 2.6561(12) . ?
Cu1 Cu3 2.8942(13) . ?
Cu2 N4 2.008(5) . ?
Cu2 Br2 2.4948(11) . ?
Cu2 Br1 2.5223(12) . ?
Cu2 Br2 2.5243(12) 2_666 ?
Cu2 Cu2 3.040(2) 2_666 ?
Cu3 N3 2.015(5) 1_455 ?
Cu3 Br3 2.4192(11) . ?
Cu3 Br1 2.5421(13) . ?
Cu3 Br3 2.6174(12) 2_665 ?
Br2 Cu2 2.5243(12) 2_666 ?
Br3 Cu3 2.6174(12) 2_665 ?
N1 N2 1.337(7) . ?
N1 C2 1.354(8) . ?
N2 N3 1.331(7) . ?
N2 C13 1.460(7) . ?
N3 C1 1.352(8) . ?
N3 Cu3 2.015(5) 1_655 ?
N4 N5 1.333(7) . ?
N4 C8 1.354(8) . ?
N5 N6 1.311(7) . ?
N5 C15 1.464(8) 2_766 ?
N6 C7 1.347(8) . ?
C1 C2 1.403(8) . ?
C1 C6 1.405(9) . ?
C2 C3 1.407(8) . ?
C3 C4 1.355(9) . ?
C3 H3 0.9300 . ?
C4 C5 1.410(10) . ?
C4 H4 0.9300 . ?
C5 C6 1.350(9) . ?
C5 H5 0.9300 . ?
C6 H6 0.9300 . ?
C7 C8 1.395(9) . ?
C7 C12 1.415(9) . ?
C8 C9 1.403(9) . ?
C9 C10 1.361(10) . ?
C9 H9 0.9300 . ?
C10 C11 1.397(11) . ?
C10 H10 0.9300 . ?
C11 C12 1.353(11) . ?
C11 H11 0.9300 . ?
C12 H12 0.9300 . ?
C13 C14 1.516(8) . ?
C13 H13A 0.9700 . ?
C13 H13B 0.9700 . ?
C14 C15 1.518(9) . ?
C14 H14A 0.9700 . ?
C14 H14B 0.9700 . ?
C15 N5 1.464(8) 2_766 ?
C15 H15A 0.9700 . ?
C15 H15B 0.9700 . ?

loop_
_geom_torsion_atom_site_label_1
_geom_torsion_atom_site_label_2
_geom_torsion_atom_site_label_3
_geom_torsion_atom_site_label_4
_geom_torsion
_geom_torsion_site_symmetry_1
_geom_torsion_site_symmetry_2
_geom_torsion_site_symmetry_3
_geom_torsion_site_symmetry_4
_geom_torsion_publ_flag
N1 Cu1 Cu3 N3 -150.8(4) . . . 1_455 ?
Br3 Cu1 Cu3 N3 100.4(3) . . . 1_455 ?
Br2 Cu1 Cu3 N3 13.2(3) . . . 1_455 ?
Br1 Cu1 Cu3 N3 -55.4(3) . . . 1_455 ?
N1 Cu1 Cu3 Br3 108.85(17) . . . . ?
Br2 Cu1 Cu3 Br3 -87.11(6) . . . . ?
Br1 Cu1 Cu3 Br3 -155.77(5) . . . . ?
N1 Cu1 Cu3 Br1 -95.37(17) . . . . ?
Br3 Cu1 Cu3 Br1 155.77(5) . . . . ?
Br2 Cu1 Cu3 Br1 68.66(6) . . . . ?
N1 Cu1 Cu3 Br3 15.02(17) . . . 2_665 ?
Br3 Cu1 Cu3 Br3 -93.84(4) . . . 2_665 ?
Br2 Cu1 Cu3 Br3 179.05(5) . . . 2_665 ?
Br1 Cu1 Cu3 Br3 110.39(4) . . . 2_665 ?
N4 Cu2 Br1 Cu3 178.97(17) . . . . ?
Br2 Cu2 Br1 Cu3 43.73(6) . . . . ?
Br2 Cu2 Br1 Cu3 -66.21(6) 2_666 . . . ?
Cu2 Cu2 Br1 Cu3 -10.85(8) 2_666 . . . ?
N4 Cu2 Br1 Cu1 129.25(17) . . . . ?
Br2 Cu2 Br1 Cu1 -5.99(4) . . . . ?
Br2 Cu2 Br1 Cu1 -115.92(4) 2_666 . . . ?
Cu2 Cu2 Br1 Cu1 -60.56(5) 2_666 . . . ?
N3 Cu3 Br1 Cu2 103.40(16) 1_455 . . . ?
Br3 Cu3 Br1 Cu2 -33.22(6) . . . . ?
Br3 Cu3 Br1 Cu2 -144.89(4) 2_665 . . . ?
Cu1 Cu3 Br1 Cu2 -53.87(5) . . . . ?
N3 Cu3 Br1 Cu1 157.27(16) 1_455 . . . ?
Br3 Cu3 Br1 Cu1 20.64(4) . . . . ?
Br3 Cu3 Br1 Cu1 -91.02(4) 2_665 . . . ?
N1 Cu1 Br1 Cu2 -107.50(15) . . . . ?
Br3 Cu1 Br1 Cu2 119.23(4) . . . . ?
Br2 Cu1 Br1 Cu2 5.95(4) . . . . ?
Cu3 Cu1 Br1 Cu2 138.94(4) . . . . ?
N1 Cu1 Br1 Cu3 113.57(15) . . . . ?
Br3 Cu1 Br1 Cu3 -19.70(4) . . . . ?
Br2 Cu1 Br1 Cu3 -132.99(4) . . . . ?
N1 Cu1 Br2 Cu2 109.88(15) . . . . ?
Br3 Cu1 Br2 Cu2 -113.92(4) . . . . ?
Br1 Cu1 Br2 Cu2 -5.94(4) . . . . ?
Cu3 Cu1 Br2 Cu2 -55.73(6) . . . . ?
N1 Cu1 Br2 Cu2 179.21(15) . . . 2_666 ?
Br3 Cu1 Br2 Cu2 -44.59(6) . . . 2_666 ?
Br1 Cu1 Br2 Cu2 63.39(5) . . . 2_666 ?
Cu3 Cu1 Br2 Cu2 13.60(7) . . . 2_666 ?
N4 Cu2 Br2 Cu1 -128.63(18) . . . . ?
Br1 Cu2 Br2 Cu1 6.32(4) . . . . ?
Br2 Cu2 Br2 Cu1 116.88(4) 2_666 . . . ?
Cu2 Cu2 Br2 Cu1 116.88(4) 2_666 . . . ?
N4 Cu2 Br2 Cu2 114.49(18) . . . 2_666 ?
Br1 Cu2 Br2 Cu2 -110.55(5) . . . 2_666 ?
Br2 Cu2 Br2 Cu2 0.0 2_666 . . 2_666 ?
N3 Cu3 Br3 Cu1 -146.60(19) 1_455 . . . ?
Br1 Cu3 Br3 Cu1 -21.58(4) . . . . ?
Br3 Cu3 Br3 Cu1 98.76(4) 2_665 . . . ?
N3 Cu3 Br3 Cu3 114.6(2) 1_455 . . 2_665 ?
Br1 Cu3 Br3 Cu3 -120.34(5) . . . 2_665 ?
Br3 Cu3 Br3 Cu3 0.0 2_665 . . 2_665 ?
Cu1 Cu3 Br3 Cu3 -98.76(4) . . . 2_665 ?
N1 Cu1 Br3 Cu3 -106.78(17) . . . . ?
Br2 Cu1 Br3 Cu3 124.05(5) . . . . ?
Br1 Cu1 Br3 Cu3 20.07(4) . . . . ?
N1 Cu1 Br3 Cu3 -29.72(17) . . . 2_665 ?
Br2 Cu1 Br3 Cu3 -158.90(4) . . . 2_665 ?
Br1 Cu1 Br3 Cu3 97.13(4) . . . 2_665 ?
Cu3 Cu1 Br3 Cu3 77.06(4) . . . 2_665 ?
Br3 Cu1 N1 N2 -89.5(5) . . . . ?
Br2 Cu1 N1 N2 40.5(5) . . . . ?
Br1 Cu1 N1 N2 147.1(4) . . . . ?
Cu3 Cu1 N1 N2 -152.6(4) . . . . ?
Br3 Cu1 N1 C2 99.5(5) . . . . ?
Br2 Cu1 N1 C2 -130.6(4) . . . . ?
Br1 Cu1 N1 C2 -23.9(5) . . . . ?
Cu3 Cu1 N1 C2 36.4(5) . . . . ?
C2 N1 N2 N3 0.8(6) . . . . ?
Cu1 N1 N2 N3 -171.8(4) . . . . ?
C2 N1 N2 C13 177.6(5) . . . . ?
Cu1 N1 N2 C13 5.0(8) . . . . ?
N1 N2 N3 C1 -0.4(7) . . . . ?
C13 N2 N3 C1 -177.2(5) . . . . ?
N1 N2 N3 Cu3 178.2(4) . . . 1_655 ?
C13 N2 N3 Cu3 1.3(8) . . . 1_655 ?
Br2 Cu2 N4 N5 16.6(6) . . . . ?
Br1 Cu2 N4 N5 -110.2(5) . . . . ?
Br2 Cu2 N4 N5 132.8(5) 2_666 . . . ?
Cu2 Cu2 N4 N5 81.0(5) 2_666 . . . ?
Br2 Cu2 N4 C8 -163.9(5) . . . . ?
Br1 Cu2 N4 C8 69.3(6) . . . . ?
Br2 Cu2 N4 C8 -47.6(5) 2_666 . . . ?
Cu2 Cu2 N4 C8 -99.5(5) 2_666 . . . ?
C8 N4 N5 N6 -1.0(7) . . . . ?
Cu2 N4 N5 N6 178.7(4) . . . . ?
C8 N4 N5 C15 175.8(5) . . . 2_766 ?
Cu2 N4 N5 C15 -4.6(8) . . . 2_766 ?
N4 N5 N6 C7 0.9(7) . . . . ?
C15 N5 N6 C7 -175.8(5) 2_766 . . . ?
N2 N3 C1 C2 -0.1(6) . . . . ?
Cu3 N3 C1 C2 -178.8(4) 1_655 . . . ?
N2 N3 C1 C6 179.6(6) . . . . ?
Cu3 N3 C1 C6 1.0(10) 1_655 . . . ?
N2 N1 C2 C1 -0.8(6) . . . . ?
Cu1 N1 C2 C1 172.0(4) . . . . ?
N2 N1 C2 C3 179.0(6) . . . . ?
Cu1 N1 C2 C3 -8.2(9) . . . . ?
N3 C1 C2 N1 0.6(7) . . . . ?
C6 C1 C2 N1 -179.2(6) . . . . ?
N3 C1 C2 C3 -179.2(5) . . . . ?
C6 C1 C2 C3 1.0(9) . . . . ?
N1 C2 C3 C4 -179.5(6) . . . . ?
C1 C2 C3 C4 0.3(9) . . . . ?
C2 C3 C4 C5 -1.7(10) . . . . ?
C3 C4 C5 C6 1.9(11) . . . . ?
C4 C5 C6 C1 -0.6(11) . . . . ?
N3 C1 C6 C5 179.5(6) . . . . ?
C2 C1 C6 C5 -0.8(10) . . . . ?
N5 N6 C7 C8 -0.4(7) . . . . ?
N5 N6 C7 C12 179.8(7) . . . . ?
N5 N4 C8 C7 0.6(7) . . . . ?
Cu2 N4 C8 C7 -179.0(4) . . . . ?
N5 N4 C8 C9 -177.4(7) . . . . ?
Cu2 N4 C8 C9 2.9(10) . . . . ?
N6 C7 C8 N4 -0.1(7) . . . . ?
C12 C7 C8 N4 179.7(6) . . . . ?
N6 C7 C8 C9 178.1(6) . . . . ?
C12 C7 C8 C9 -2.0(10) . . . . ?
N4 C8 C9 C10 178.9(7) . . . . ?
C7 C8 C9 C10 1.1(10) . . . . ?
C8 C9 C10 C11 0.5(11) . . . . ?
C9 C10 C11 C12 -1.0(12) . . . . ?
C10 C11 C12 C7 0.1(11) . . . . ?
N6 C7 C12 C11 -178.8(7) . . . . ?
C8 C7 C12 C11 1.4(10) . . . . ?
N3 N2 C13 C14 73.4(7) . . . . ?
N1 N2 C13 C14 -103.2(6) . . . . ?
N2 C13 C14 C15 167.4(5) . . . . ?
C13 C14 C15 N5 75.5(7) . . . 2_766 ?
